data_4511708
loop_
_publ_author_name
'Chen, Shui-Sheng'
'Liu, Qing'
'Zhao, Yue'
'Qiao, Rui'
'Sheng, Liang-Quan'
'Liu, Zhao-Di'
'Yang, Song'
'Song, Cong-Fu'

_publ_section_title
;
 New Metal--Organic Frameworks Constructed from the
 4-Imidazole-Carboxylate Ligand: Structural Diversities, Luminescence, and
 Gas Adsorption Properties
;
_journal_issue 8
_journal_name_full 'Crystal Growth &amp; Design'
_journal_page_first 3727
_journal_paper_doi 10.1021/cg401811c
_journal_volume 14
_journal_year 2014
_chemical_formula_moiety 'C20 H14 Cd N4 O5, 2(H2 O)'
_chemical_formula_sum 'C20 H18 Cd N4 O7'
_chemical_formula_weight 538.78
_chemical_name_systematic
; 
 ? 
;
_space_group_IT_number 118
_symmetry_cell_setting tetragonal
_symmetry_space_group_name_Hall 'P -4 -2n'
_symmetry_space_group_name_H-M 'P -4 n 2'
_atom_sites_solution_hydrogens geom
_atom_sites_solution_primary direct
_atom_sites_solution_secondary difmap
_audit_creation_method SHELXL-97
_cell_angle_alpha 90.00
_cell_angle_beta 90.0000(10)
_cell_angle_gamma 90.00
_cell_formula_units_Z 4
_cell_length_a 10.1459(3)
_cell_length_b 10.1459(3)
_cell_length_c 23.8634(17)
_cell_measurement_reflns_used 2767
_cell_measurement_temperature 296(2)
_cell_measurement_theta_max 27.40
_cell_measurement_theta_min 2.96
_cell_volume 2456.5(2)
_computing_cell_refinement SMART
_computing_data_collection 'SMART (Bruker, 2000)'
_computing_data_reduction 'SAINT (Bruker, 2000)'
_computing_molecular_graphics SHELXTL
_computing_publication_material SHELXTL
_computing_structure_refinement SHELXTL
_computing_structure_solution 'SHELXTL (Bruker, 2000)'
_diffrn_ambient_temperature 296(2)
_diffrn_measured_fraction_theta_full 0.995
_diffrn_measured_fraction_theta_max 0.995
_diffrn_measurement_device_type 'Bruker Smart Apex CCD'
_diffrn_measurement_method 'phi and omega scans'
_diffrn_radiation_monochromator graphite
_diffrn_radiation_source 'fine-focus sealed tube'
_diffrn_radiation_type MoK\a
_diffrn_radiation_wavelength 0.71073
_diffrn_reflns_av_R_equivalents 0.0265
_diffrn_reflns_av_sigmaI/netI 0.0335
_diffrn_reflns_limit_h_max 11
_diffrn_reflns_limit_h_min -13
_diffrn_reflns_limit_k_max 6
_diffrn_reflns_limit_k_min -13
_diffrn_reflns_limit_l_max 30
_diffrn_reflns_limit_l_min -30
_diffrn_reflns_number 7869
_diffrn_reflns_theta_full 27.54
_diffrn_reflns_theta_max 27.54
_diffrn_reflns_theta_min 1.71
_exptl_absorpt_coefficient_mu 0.933
_exptl_absorpt_correction_T_max 0.8651
_exptl_absorpt_correction_T_min 0.8003
_exptl_absorpt_correction_type multi-scan
_exptl_absorpt_process_details 'SADABS; Bruker, 2000'
_exptl_crystal_colour colorless
_exptl_crystal_density_diffrn 1.457
_exptl_crystal_density_method 'not measured'
_exptl_crystal_description needle
_exptl_crystal_F_000 1080
_exptl_crystal_size_max 0.25
_exptl_crystal_size_mid 0.18
_exptl_crystal_size_min 0.10
_refine_diff_density_max 0.682
_refine_diff_density_min -0.345
_refine_diff_density_rms 0.091
_refine_ls_abs_structure_details 'Flack H D (1983), Acta Cryst. A39, 876-881'
_refine_ls_abs_structure_Flack -0.04(7)
_refine_ls_extinction_method none
_refine_ls_goodness_of_fit_ref 1.146
_refine_ls_hydrogen_treatment constr
_refine_ls_matrix_type full
_refine_ls_number_parameters 153
_refine_ls_number_reflns 2820
_refine_ls_number_restraints 0
_refine_ls_restrained_S_all 1.146
_refine_ls_R_factor_all 0.0456
_refine_ls_R_factor_gt 0.0319
_refine_ls_shift/su_max 0.000
_refine_ls_shift/su_mean 0.000
_refine_ls_structure_factor_coef Fsqd
_refine_ls_weighting_details 'calc w=1/[\s^2^(Fo^2^)+(0.0478P)^2^+1.0683P] where P=(Fo^2^+2Fc^2^)/3'
_refine_ls_weighting_scheme calc
_refine_ls_wR_factor_gt 0.0946
_refine_ls_wR_factor_ref 0.1008
_reflns_number_gt 2204
_reflns_number_total 2820
_reflns_threshold_expression >2sigma(I)
_cod_data_source_file cg401811c_si_002.cif
_cod_data_source_block 943722
_cod_depositor_comments
;
The following automatic conversions were performed:

'_symmetry_cell_setting' value 'Tetragonal' changed to 'tetragonal'
according to
/usr/data/users/saulius/crontab/automatic-downloads/rss-feeds/ACS/lib/dictionaries/cif_core.dic
dictionary named 'cif_core.dic' version 2.4.2 from 2011-04-26.

Automatic conversion script
Id: cif_fix_values 2281 2013-09-26 08:29:07Z andrius 

 Adding full bibliography for 4511704--4511714.cif.
;
_cod_original_sg_symbol_Hall 'P -4 -2n '
_cod_original_sg_symbol_H-M 'P -4 n 2 '
_cod_database_code 4511708

loop_
_symmetry_equiv_pos_as_xyz
'x, y, z'
'-x, -y, z'
'y, -x, -z'
'-y, x, -z'
'x+1/2, -y+1/2, z+1/2'
'-x+1/2, y+1/2, z+1/2'
'y+1/2, x+1/2, -z+1/2'
'-y+1/2, -x+1/2, -z+1/2'

loop_
_atom_site_label
_atom_site_type_symbol
_atom_site_fract_x
_atom_site_fract_y
_atom_site_fract_z
_atom_site_U_iso_or_equiv
_atom_site_adp_type
_atom_site_occupancy
_atom_site_symmetry_multiplicity
_atom_site_calc_flag
_atom_site_refinement_flags
Cd2 Cd 1.0000 1.0000 0.0000 0.02774(15) Uani 1 4 d S
Cd1 Cd 0.0000 0.5000 0.2500 0.03012(16) Uani 1 4 d S
C1 C 0.4147(5) 0.7220(5) 0.10798(18) 0.0438(11) Uani 1 1 d .
C2 C 0.4240(5) 0.7853(6) 0.0579(2) 0.0672(18) Uani 1 1 d .
H2 H 0.3489 0.7959 0.0360 0.12(3) Uiso 1 1 calc R
C3 C 0.5441(5) 0.8344(7) 0.0390(2) 0.0632(17) Uani 1 1 d .
H3 H 0.5479 0.8809 0.0054 0.075(18) Uiso 1 1 calc R
C4 C 0.6576(4) 0.8144(5) 0.06974(15) 0.0381(10) Uani 1 1 d .
C5 C 0.6482(5) 0.7440(8) 0.1192(2) 0.076(2) Uani 1 1 d .
H5 H 0.7240 0.7258 0.1397 0.11(3) Uiso 1 1 calc R
C6 C 0.5275(6) 0.7004(8) 0.1385(3) 0.080(2) Uani 1 1 d .
H6 H 0.5224 0.6560 0.1725 0.21(5) Uiso 1 1 calc R
C7 C 0.2859(4) 0.6798(5) 0.12991(17) 0.0423(11) Uani 1 1 d .
C8 C 0.2506(5) 0.6217(5) 0.18001(19) 0.0514(13) Uani 1 1 d .
H8 H 0.3093 0.5967 0.2080 0.15(3) Uiso 1 1 calc R
C9 C 0.0712(4) 0.6545(5) 0.13579(18) 0.0430(11) Uani 1 1 d .
H9 H -0.0176 0.6566 0.1263 0.057(17) Uiso 1 1 calc R
C10 C 0.7848(4) 0.8733(4) 0.05084(17) 0.0368(9) Uani 1 1 d .
N1 N 0.1169(4) 0.6063(4) 0.18263(14) 0.0448(9) Uani 1 1 d .
N2 N 0.1680(4) 0.7005(4) 0.10324(14) 0.0435(9) Uani 1 1 d .
H2A H 0.1581 0.7369 0.0710 0.067(17) Uiso 1 1 calc R
O1 O 0.7976(3) 0.9008(3) -0.00020(11) 0.0389(7) Uani 1 1 d .
O2 O 0.8744(3) 0.8962(4) 0.08512(11) 0.0559(10) Uani 1 1 d .
O3 O 0.1700(3) 0.3300(3) 0.2500 0.0598(12) Uani 1 2 d S
O4 O 0.8763(5) 0.9256(5) 0.20227(16) 0.0949(16) Uani 1 1 d .
H4A H 0.8189 0.8690 0.1992 0.114 Uiso 1 1 d R
H4B H 0.9531 0.9005 0.2014 0.114 Uiso 1 1 d R

loop_
_atom_site_aniso_label
_atom_site_aniso_U_11
_atom_site_aniso_U_22
_atom_site_aniso_U_33
_atom_site_aniso_U_23
_atom_site_aniso_U_13
_atom_site_aniso_U_12
Cd2 0.02046(17) 0.02046(17) 0.0423(3) 0.000 0.000 0.000
Cd1 0.0351(2) 0.0351(2) 0.0202(2) 0.000 0.000 -0.0160(2)
C1 0.033(2) 0.056(3) 0.042(2) 0.015(2) 0.0000(19) -0.010(2)
C2 0.026(3) 0.129(6) 0.046(3) 0.031(3) 0.000(2) -0.015(3)
C3 0.033(3) 0.112(5) 0.044(3) 0.036(3) -0.001(2) -0.023(3)
C4 0.029(2) 0.052(3) 0.0331(17) 0.0102(19) 0.0017(17) -0.0120(19)
C5 0.038(3) 0.137(6) 0.054(3) 0.050(4) -0.013(3) -0.024(3)
C6 0.045(3) 0.135(7) 0.060(3) 0.051(4) -0.009(3) -0.029(4)
C7 0.030(2) 0.059(3) 0.038(2) 0.016(2) 0.0028(19) -0.010(2)
C8 0.036(3) 0.073(4) 0.045(2) 0.026(3) -0.003(2) -0.016(2)
C9 0.029(2) 0.057(3) 0.042(2) 0.013(2) 0.000(2) -0.009(2)
C10 0.030(2) 0.044(3) 0.0358(19) -0.002(2) 0.0029(18) -0.0090(18)
N1 0.032(2) 0.064(3) 0.0387(16) 0.016(2) -0.0030(17) -0.0161(16)
N2 0.036(2) 0.060(3) 0.0352(16) 0.0227(18) 0.0006(15) -0.0018(18)
O1 0.0318(15) 0.0514(18) 0.0334(13) 0.0074(14) 0.0013(13) -0.0155(13)
O2 0.0342(18) 0.100(3) 0.0334(14) -0.0017(18) 0.0002(15) -0.0240(17)
O3 0.0548(18) 0.0548(18) 0.070(3) -0.002(2) -0.002(2) 0.001(2)
O4 0.128(4) 0.094(4) 0.063(2) 0.010(3) -0.001(3) -0.033(3)

loop_
_atom_type_symbol
_atom_type_description
_atom_type_scat_dispersion_real
_atom_type_scat_dispersion_imag
_atom_type_scat_source
C C 0.0033 0.0016 'International Tables Vol C Tables 4.2.6.8 and 6.1.1.4'
H H 0.0000 0.0000 'International Tables Vol C Tables 4.2.6.8 and 6.1.1.4'
N N 0.0061 0.0033 'International Tables Vol C Tables 4.2.6.8 and 6.1.1.4'
O O 0.0106 0.0060 'International Tables Vol C Tables 4.2.6.8 and 6.1.1.4'
Cd Cd -0.8075 1.2024 'International Tables Vol C Tables 4.2.6.8 and 6.1.1.4'

loop_
_geom_angle_atom_site_label_1
_geom_angle_atom_site_label_2
_geom_angle_atom_site_label_3
_geom_angle
_geom_angle_site_symmetry_1
_geom_angle_site_symmetry_3
O1 Cd2 O1 179.76(13) 2_775 .
O1 Cd2 O1 90.000(1) 2_775 4_755
O1 Cd2 O1 90.0 . 4_755
O1 Cd2 O1 90.0 2_775 3_575
O1 Cd2 O1 90.000(1) . 3_575
O1 Cd2 O1 179.76(13) 4_755 3_575
O1 Cd2 O2 81.46(12) 2_775 4_755
O1 Cd2 O2 98.35(12) . 4_755
O1 Cd2 O2 52.24(9) 4_755 4_755
O1 Cd2 O2 128.00(9) 3_575 4_755
O1 Cd2 O2 98.35(12) 2_775 3_575
O1 Cd2 O2 81.46(12) . 3_575
O1 Cd2 O2 127.99(9) 4_755 3_575
O1 Cd2 O2 52.24(9) 3_575 3_575
O2 Cd2 O2 78.29(13) 4_755 3_575
O1 Cd2 O2 52.24(9) 2_775 2_775
O1 Cd2 O2 127.99(9) . 2_775
O1 Cd2 O2 98.35(12) 4_755 2_775
O1 Cd2 O2 81.46(12) 3_575 2_775
O2 Cd2 O2 126.97(8) 4_755 2_775
O2 Cd2 O2 126.97(8) 3_575 2_775
O1 Cd2 O2 127.99(9) 2_775 .
O1 Cd2 O2 52.24(9) . .
O1 Cd2 O2 81.46(12) 4_755 .
O1 Cd2 O2 98.35(12) 3_575 .
O2 Cd2 O2 126.97(8) 4_755 .
O2 Cd2 O2 126.97(8) 3_575 .
O2 Cd2 O2 78.29(13) 2_775 .
N1 Cd1 N1 176.1(2) 2_565 7_455
N1 Cd1 N1 89.84(17) 2_565 .
N1 Cd1 N1 90.29(18) 7_455 .
N1 Cd1 N1 90.29(18) 2_565 8
N1 Cd1 N1 89.84(17) 7_455 8
N1 Cd1 N1 176.1(2) . 8
N1 Cd1 O3 88.07(12) 2_565 2_565
N1 Cd1 O3 88.07(12) 7_455 2_565
N1 Cd1 O3 91.93(12) . 2_565
N1 Cd1 O3 91.93(12) 8 2_565
N1 Cd1 O3 91.93(12) 2_565 .
N1 Cd1 O3 91.93(12) 7_455 .
N1 Cd1 O3 88.07(12) . .
N1 Cd1 O3 88.07(12) 8 .
O3 Cd1 O3 180.0 2_565 .
C2 C1 C6 118.9(5) . .
C2 C1 C7 120.8(4) . .
C6 C1 C7 120.3(4) . .
C1 C2 C3 121.0(5) . .
C1 C2 H2 119.5 . .
C3 C2 H2 119.5 . .
C4 C3 C2 120.4(4) . .
C4 C3 H3 119.8 . .
C2 C3 H3 119.8 . .
C3 C4 C5 118.2(4) . .
C3 C4 C10 120.1(4) . .
C5 C4 C10 121.6(4) . .
C6 C5 C4 120.7(5) . .
C6 C5 H5 119.6 . .
C4 C5 H5 119.6 . .
C1 C6 C5 120.7(5) . .
C1 C6 H6 119.6 . .
C5 C6 H6 119.6 . .
N2 C7 C8 103.9(4) . .
N2 C7 C1 124.4(4) . .
C8 C7 C1 131.5(4) . .
N1 C8 C7 110.3(4) . .
N1 C8 H8 124.9 . .
C7 C8 H8 124.9 . .
N1 C9 N2 111.6(4) . .
N1 C9 H9 124.2 . .
N2 C9 H9 124.2 . .
O2 C10 O1 121.4(4) . .
O2 C10 C4 120.5(3) . .
O1 C10 C4 118.1(4) . .
C9 N1 C8 105.7(4) . .
C9 N1 Cd1 126.8(3) . .
C8 N1 Cd1 127.3(3) . .
C9 N2 C7 108.6(3) . .
C9 N2 H2A 125.7 . .
C7 N2 H2A 125.7 . .
C10 O1 Cd2 100.9(2) . .
C10 O2 Cd2 85.4(2) . .
H4A O4 H4B 117.1 . .

loop_
_geom_bond_atom_site_label_1
_geom_bond_atom_site_label_2
_geom_bond_distance
_geom_bond_site_symmetry_2
Cd2 O1 2.287(3) 2_775
Cd2 O1 2.287(3) .
Cd2 O1 2.287(3) 4_755
Cd2 O1 2.287(3) 3_575
Cd2 O2 2.619(3) 4_755
Cd2 O2 2.619(3) 3_575
Cd2 O2 2.619(3) 2_775
Cd2 O2 2.619(3) .
Cd1 N1 2.270(3) 2_565
Cd1 N1 2.270(3) 7_455
Cd1 N1 2.270(3) .
Cd1 N1 2.270(3) 8
Cd1 O3 2.439(5) 2_565
Cd1 O3 2.439(5) .
C1 C2 1.360(6) .
C1 C6 1.374(7) .
C1 C7 1.471(6) .
C2 C3 1.392(7) .
C2 H2 0.9300 .
C3 C4 1.381(7) .
C3 H3 0.9300 .
C4 C5 1.383(6) .
C4 C10 1.492(6) .
C5 C6 1.381(7) .
C5 H5 0.9300 .
C6 H6 0.9300 .
C7 N2 1.371(5) .
C7 C8 1.380(6) .
C8 N1 1.366(6) .
C8 H8 0.9300 .
C9 N1 1.305(5) .
C9 N2 1.336(5) .
C9 H9 0.9300 .
C10 O2 1.244(5) .
C10 O1 1.256(5) .
N2 H2A 0.8600 .
O4 H4A 0.8200 .
O4 H4B 0.8200 .

loop_
_geom_torsion_atom_site_label_1
_geom_torsion_atom_site_label_2
_geom_torsion_atom_site_label_3
_geom_torsion_atom_site_label_4
_geom_torsion
_geom_torsion_site_symmetry_1
C6 C1 C2 C3 -3.6(10) .
C7 C1 C2 C3 175.0(6) .
C1 C2 C3 C4 2.9(10) .
C2 C3 C4 C5 0.5(9) .
C2 C3 C4 C10 -176.7(5) .
C3 C4 C5 C6 -3.0(10) .
C10 C4 C5 C6 174.1(6) .
C2 C1 C6 C5 1.0(11) .
C7 C1 C6 C5 -177.6(7) .
C4 C5 C6 C1 2.3(12) .
C2 C1 C7 N2 -0.5(8) .
C6 C1 C7 N2 178.1(6) .
C2 C1 C7 C8 -175.9(6) .
C6 C1 C7 C8 2.7(10) .
N2 C7 C8 N1 1.0(6) .
C1 C7 C8 N1 177.1(5) .
C3 C4 C10 O2 155.2(5) .
C5 C4 C10 O2 -21.9(8) .
C3 C4 C10 O1 -23.7(7) .
C5 C4 C10 O1 159.2(5) .
N2 C9 N1 C8 -0.2(6) .
N2 C9 N1 Cd1 -174.5(3) .
C7 C8 N1 C9 -0.5(6) .
C7 C8 N1 Cd1 173.7(4) .
N1 Cd1 N1 C9 40.1(4) 2_565
N1 Cd1 N1 C9 -136.0(5) 7_455
O3 Cd1 N1 C9 -47.9(4) 2_565
O3 Cd1 N1 C9 132.1(4) .
N1 Cd1 N1 C8 -133.0(5) 2_565
N1 Cd1 N1 C8 50.9(4) 7_455
O3 Cd1 N1 C8 139.0(4) 2_565
O3 Cd1 N1 C8 -41.0(4) .
N1 C9 N2 C7 0.9(6) .
C8 C7 N2 C9 -1.1(6) .
C1 C7 N2 C9 -177.6(5) .
O2 C10 O1 Cd2 -3.4(5) .
C4 C10 O1 Cd2 175.5(3) .
O1 Cd2 O1 C10 80.9(3) 4_755
O1 Cd2 O1 C10 -98.9(3) 3_575
O2 Cd2 O1 C10 132.7(3) 4_755
O2 Cd2 O1 C10 -150.6(3) 3_575
O2 Cd2 O1 C10 -19.7(3) 2_775
O2 Cd2 O1 C10 1.7(3) .
O1 C10 O2 Cd2 2.9(4) .
C4 C10 O2 Cd2 -176.0(4) .
O1 Cd2 O2 C10 178.3(3) 2_775
O1 Cd2 O2 C10 -1.7(3) .
O1 Cd2 O2 C10 -98.4(3) 4_755
O1 Cd2 O2 C10 81.8(3) 3_575
O2 Cd2 O2 C10 -71.0(4) 4_755
O2 Cd2 O2 C10 33.4(4) 3_575
O2 Cd2 O2 C10 161.2(4) 2_775
